data_4134031
loop_
_publ_author_name
'Oderinde, Martins S.'
'Mao, Edna'
'Ramirez, Antonio'
'Pawluczyk, Joseph'
'Jorge, Christine'
'Cornelius, Lyndon A. M.'
'Kempson, James'
'Vetrichelvan, Muthalagu'
'Pitchai, Manivel'
'Gupta, Anuradha'
'Gupta, Arun Kumar'
'Meanwell, Nicholas A.'
'Mathur, Arvind'
'Dhar, T. G. Murali'

_publ_section_title
;
 Synthesis of Cyclobutane-Fused Tetracyclic Scaffolds via Visible-Light
 Photocatalysis for Building Molecular Complexity.
;
_journal_name_full 'Journal of the American Chemical Society'
_journal_paper_doi 10.1021/jacs.9b12129
_journal_year 2020
_chemical_formula_moiety 'C26 H23 F N2 O'
_chemical_formula_sum 'C26 H23 F N2 O'
_chemical_formula_weight 398.46
_space_group_crystal_system triclinic
_space_group_IT_number 2
_space_group_name_Hall '-P 1'
_space_group_name_H-M_alt 'P -1'
_atom_sites_solution_hydrogens geom
_atom_sites_solution_primary dual
_audit_creation_date 2019-09-27
_audit_creation_method
;
Olex2 1.2
(compiled 2018.05.29 svn.r3508 for OlexSys, GUI svn.r5506)
;
_audit_update_record
;
2019-09-27 deposited with the CCDC.	2019-11-20 downloaded from the CCDC.
;
_cell_angle_alpha 96.0480(10)
_cell_angle_beta 101.3130(10)
_cell_angle_gamma 106.5000(10)
_cell_formula_units_Z 2
_cell_length_a 7.88970(10)
_cell_length_b 9.12120(10)
_cell_length_c 14.9717(2)
_cell_measurement_reflns_used 9991
_cell_measurement_temperature 298(2)
_cell_measurement_theta_max 61.03
_cell_measurement_theta_min 3.06
_cell_volume 998.00(2)
_computing_cell_refinement 'SAINT V8.38A (?, 2016)'
_computing_data_reduction 'SAINT V8.38A (?, 2016)'
_computing_molecular_graphics 'Olex2 (Dolomanov et al., 2009)'
_computing_publication_material 'Olex2 (Dolomanov et al., 2009)'
_computing_structure_refinement 'XL (Sheldrick, 2008)'
_computing_structure_solution 'XT (Sheldrick, 2015)'
_diffrn_ambient_temperature 298
_diffrn_detector 'Bruker APEX2 area detector'
_diffrn_detector_area_resol_mean 7.9
_diffrn_detector_type 'CCD area detector'
_diffrn_measured_fraction_theta_full 0.969
_diffrn_measured_fraction_theta_max 0.969
_diffrn_measurement_device 'three-circle diffractometer'
_diffrn_measurement_device_type 'Bruker APEX-II CCD'
_diffrn_measurement_method '\f and \w scans'
_diffrn_radiation_monochromator 'mirror optics'
_diffrn_radiation_probe x-ray
_diffrn_radiation_type CuK\a
_diffrn_radiation_wavelength 1.54178
_diffrn_reflns_av_R_equivalents 0.0195
_diffrn_reflns_av_unetI/netI 0.0111
_diffrn_reflns_Laue_measured_fraction_full 0.969
_diffrn_reflns_Laue_measured_fraction_max 0.969
_diffrn_reflns_limit_h_max 8
_diffrn_reflns_limit_h_min -8
_diffrn_reflns_limit_k_max 10
_diffrn_reflns_limit_k_min -10
_diffrn_reflns_limit_l_max 16
_diffrn_reflns_limit_l_min -17
_diffrn_reflns_number 19676
_diffrn_reflns_point_group_measured_fraction_full 0.969
_diffrn_reflns_point_group_measured_fraction_max 0.969
_diffrn_reflns_theta_full 61.192
_diffrn_reflns_theta_max 61.192
_diffrn_reflns_theta_min 3.055
_diffrn_source 'microfocus sealed X-ray tube'
_diffrn_source_type 'Incoatec I\ms'
_diffrn_standards_number 0
_exptl_absorpt_coefficient_mu 0.701
_exptl_absorpt_correction_T_max 0.7520
_exptl_absorpt_correction_T_min 0.6962
_exptl_absorpt_correction_type multi-scan
_exptl_absorpt_process_details
'SADABS-2016/2 (Bruker,2016/2) was used for absorption correction. wR2(int) was 0.0635 before and 0.0353 after correction. The Ratio of minimum to maximum transmission is 0.9258. The \l/2 correction factor is Not present.'
_exptl_crystal_colour clear
_exptl_crystal_colour_lustre clear
_exptl_crystal_density_diffrn 1.326
_exptl_crystal_description block
_exptl_crystal_F_000 420
_exptl_crystal_size_max 0.25
_exptl_crystal_size_mid 0.2
_exptl_crystal_size_min 0.1
_refine_diff_density_max 0.118
_refine_diff_density_min -0.180
_refine_diff_density_rms 0.035
_refine_ls_extinction_method none
_refine_ls_goodness_of_fit_ref 1.046
_refine_ls_hydrogen_treatment constr
_refine_ls_matrix_type full
_refine_ls_number_parameters 271
_refine_ls_number_reflns 2969
_refine_ls_number_restraints 0
_refine_ls_restrained_S_all 1.046
_refine_ls_R_factor_all 0.0393
_refine_ls_R_factor_gt 0.0360
_refine_ls_shift/su_max 0.003
_refine_ls_shift/su_mean 0.001
_refine_ls_structure_factor_coef Fsqd
_refine_ls_weighting_details 'w=1/[\s^2^(Fo^2^)+(0.0520P)^2^+0.2155P] where P=(Fo^2^+2Fc^2^)/3'
_refine_ls_weighting_scheme calc
_refine_ls_wR_factor_gt 0.0941
_refine_ls_wR_factor_ref 0.0973
_reflns_Friedel_coverage 0.000
_reflns_number_gt 2697
_reflns_number_total 2969
_reflns_threshold_expression 'I > 2\s(I)'
_cod_data_source_file ja9b12129_si_002.cif
_cod_data_source_block 13
_cod_database_code 4134031
_shelx_shelxl_version_number 2017/1
_shelx_space_group_comment
;
The symmetry employed for this shelxl refinement is uniquely defined
by the following loop, which should always be used as a source of
symmetry information in preference to the above space-group names.
They are only intended as comments.
;
_shelx_estimated_absorpt_t_max 0.933
_shelx_estimated_absorpt_t_min 0.844
_olex2_refinement_description
;
1. Fixed Uiso
 At 1.2 times of:
  All C(H) groups, All C(H,H) groups
2.a Ternary CH refined with riding coordinates:
 C3(H3), C5(H5)
2.b Secondary CH2 refined with riding coordinates:
 C4(H4A,H4B), C12(H12A,H12B), C13(H13A,H13B), C20(H20A,H20B)
2.c Aromatic/amide H refined with riding coordinates:
 C9(H9), C10(H10), C11(H11), C15(H15), C16(H16), C17(H17), C18(H18), C19(H19),
 C22(H22), C23(H23), C24(H24), C25(H25), C26(H26)
;
_olex2_submission_special_instructions 'No special instructions were received'

loop_
_space_group_symop_operation_xyz
'x, y, z'
'-x, -y, -z'

loop_
_atom_site_label
_atom_site_type_symbol
_atom_site_fract_x
_atom_site_fract_y
_atom_site_fract_z
_atom_site_U_iso_or_equiv
_atom_site_adp_type
_atom_site_occupancy
_atom_site_site_symmetry_order
_atom_site_calc_flag
_atom_site_refinement_flags_posn
F1 F -0.05043(15) 0.20768(14) 0.50646(8) 0.0785(3) Uani 1 1 d .
O1 O 0.24389(16) -0.01677(12) 0.24312(7) 0.0617(3) Uani 1 1 d .
N1 N 0.20898(16) 0.22775(15) 0.38355(8) 0.0485(3) Uani 1 1 d .
N2 N 0.46813(17) 0.18668(14) 0.21762(8) 0.0479(3) Uani 1 1 d .
C1 C 0.34754(19) 0.11680(16) 0.26414(9) 0.0429(3) Uani 1 1 d .
C2 C 0.37028(17) 0.22953(15) 0.35050(9) 0.0383(3) Uani 1 1 d .
C3 C 0.50415(18) 0.38591(15) 0.34151(10) 0.0425(3) Uani 1 1 d .
H3 H 0.454765 0.475337 0.345497 0.051 Uiso 1 1 calc R
C4 C 0.6354(2) 0.38053(17) 0.43132(10) 0.0498(4) Uani 1 1 d .
H4A H 0.645216 0.460555 0.483847 0.060 Uiso 1 1 calc R
H4B H 0.757422 0.382293 0.423183 0.060 Uiso 1 1 calc R
C5 C 0.51185(18) 0.21672(15) 0.43566(9) 0.0419(3) Uani 1 1 d .
H5 H 0.566164 0.132114 0.423712 0.050 Uiso 1 1 calc R
C6 C 0.4090(2) 0.19806(14) 0.50973(9) 0.0424(3) Uani 1 1 d .
C7 C 0.2336(2) 0.20503(15) 0.47485(9) 0.0423(3) Uani 1 1 d .
C8 C 0.1193(2) 0.19536(18) 0.53481(11) 0.0543(4) Uani 1 1 d .
C9 C 0.1723(3) 0.1729(2) 0.62419(12) 0.0661(5) Uani 1 1 d .
H9 H 0.090523 0.164634 0.663632 0.079 Uiso 1 1 calc R
C10 C 0.3432(3) 0.1625(2) 0.65656(11) 0.0675(5) Uani 1 1 d .
H10 H 0.379075 0.146068 0.718104 0.081 Uiso 1 1 calc R
C11 C 0.4631(2) 0.17596(17) 0.59938(10) 0.0550(4) Uani 1 1 d .
H11 H 0.581873 0.170030 0.621700 0.066 Uiso 1 1 calc R
C12 C 0.5586(2) 0.35194(18) 0.25142(11) 0.0545(4) Uani 1 1 d .
H12A H 0.517906 0.414075 0.206268 0.065 Uiso 1 1 calc R
H12B H 0.692265 0.376391 0.262327 0.065 Uiso 1 1 calc R
C13 C 0.5014(3) 0.1066(2) 0.13628(11) 0.0626(5) Uani 1 1 d .
H13A H 0.441962 -0.006424 0.130240 0.075 Uiso 1 1 calc R
H13B H 0.633851 0.125029 0.144898 0.075 Uiso 1 1 calc R
C14 C 0.4307(2) 0.15992(19) 0.04861(10) 0.0510(4) Uani 1 1 d .
C15 C 0.2506(2) 0.0984(2) 0.00172(11) 0.0600(4) Uani 1 1 d .
H15 H 0.171571 0.018047 0.023432 0.072 Uiso 1 1 calc R
C16 C 0.1831(3) 0.1518(2) -0.07644(12) 0.0673(5) Uani 1 1 d .
H16 H 0.058293 0.108892 -0.107486 0.081 Uiso 1 1 calc R
C17 C 0.2957(3) 0.2661(2) -0.10907(12) 0.0674(5) Uani 1 1 d .
H17 H 0.249199 0.304022 -0.162222 0.081 Uiso 1 1 calc R
C18 C 0.4748(3) 0.3254(2) -0.06492(13) 0.0754(5) Uani 1 1 d .
H18 H 0.553901 0.403498 -0.088147 0.091 Uiso 1 1 calc R
C19 C 0.5426(2) 0.2730(2) 0.01329(13) 0.0672(5) Uani 1 1 d .
H19 H 0.668061 0.315334 0.043244 0.081 Uiso 1 1 calc R
C20 C 0.0375(2) 0.20962(19) 0.31891(11) 0.0517(4) Uani 1 1 d .
H20A H -0.056323 0.212937 0.353694 0.062 Uiso 1 1 calc R
H20B H -0.003483 0.107252 0.278127 0.062 Uiso 1 1 calc R
C21 C 0.05727(17) 0.33608(16) 0.26073(9) 0.0419(3) Uani 1 1 d .
C22 C 0.0596(2) 0.30517(19) 0.16913(10) 0.0549(4) Uani 1 1 d .
H22 H 0.044362 0.202024 0.141770 0.066 Uiso 1 1 calc R
C23 C 0.0838(3) 0.4214(3) 0.11612(13) 0.0731(5) Uani 1 1 d .
H23 H 0.086563 0.397796 0.053191 0.088 Uiso 1 1 calc R
C24 C 0.1036(3) 0.5689(2) 0.15367(15) 0.0748(6) Uani 1 1 d .
H24 H 0.119496 0.648383 0.116957 0.090 Uiso 1 1 calc R
C25 C 0.1008(2) 0.60335(19) 0.24431(15) 0.0671(5) Uani 1 1 d .
H25 H 0.114408 0.706777 0.270419 0.080 Uiso 1 1 calc R
C26 C 0.0780(2) 0.48784(18) 0.29843(11) 0.0545(4) Uani 1 1 d .
H26 H 0.076661 0.512636 0.361475 0.065 Uiso 1 1 calc R

loop_
_atom_site_aniso_label
_atom_site_aniso_U_11
_atom_site_aniso_U_22
_atom_site_aniso_U_33
_atom_site_aniso_U_23
_atom_site_aniso_U_13
_atom_site_aniso_U_12
F1 0.0726(7) 0.1054(8) 0.0838(7) 0.0368(6) 0.0404(6) 0.0463(6)
O1 0.0738(7) 0.0399(6) 0.0556(6) 0.0044(5) -0.0007(6) 0.0057(5)
N1 0.0405(6) 0.0669(8) 0.0455(7) 0.0237(6) 0.0117(5) 0.0225(6)
N2 0.0535(7) 0.0507(7) 0.0425(6) 0.0075(5) 0.0130(6) 0.0201(6)
C1 0.0454(8) 0.0392(8) 0.0415(7) 0.0089(6) 0.0008(6) 0.0152(6)
C2 0.0370(7) 0.0379(7) 0.0399(7) 0.0091(6) 0.0068(6) 0.0125(6)
C3 0.0412(7) 0.0360(7) 0.0509(8) 0.0078(6) 0.0098(6) 0.0135(6)
C4 0.0424(8) 0.0489(8) 0.0514(8) 0.0045(7) 0.0052(7) 0.0092(6)
C5 0.0432(8) 0.0388(7) 0.0426(7) 0.0046(6) 0.0022(6) 0.0174(6)
C6 0.0543(8) 0.0297(7) 0.0402(7) 0.0052(6) 0.0038(6) 0.0138(6)
C7 0.0530(8) 0.0346(7) 0.0419(7) 0.0112(6) 0.0118(7) 0.0157(6)
C8 0.0640(10) 0.0502(9) 0.0582(9) 0.0164(7) 0.0238(8) 0.0240(7)
C9 0.0966(14) 0.0606(10) 0.0512(9) 0.0162(8) 0.0325(10) 0.0278(10)
C10 0.1028(15) 0.0591(10) 0.0394(8) 0.0128(7) 0.0135(9) 0.0243(10)
C11 0.0715(10) 0.0421(8) 0.0440(8) 0.0072(6) -0.0015(8) 0.0168(7)
C12 0.0490(9) 0.0559(9) 0.0529(9) 0.0117(7) 0.0129(7) 0.0061(7)
C13 0.0741(11) 0.0783(12) 0.0491(9) 0.0080(8) 0.0178(8) 0.0439(9)
C14 0.0555(9) 0.0605(9) 0.0427(8) 0.0022(7) 0.0164(7) 0.0260(8)
C15 0.0577(10) 0.0641(10) 0.0550(9) 0.0073(8) 0.0170(8) 0.0126(8)
C16 0.0592(10) 0.0814(12) 0.0532(10) -0.0001(9) 0.0024(8) 0.0212(9)
C17 0.0820(13) 0.0825(13) 0.0460(9) 0.0127(9) 0.0166(9) 0.0369(10)
C18 0.0784(13) 0.0861(13) 0.0697(12) 0.0294(10) 0.0322(11) 0.0223(10)
C19 0.0504(9) 0.0831(12) 0.0650(11) 0.0108(9) 0.0152(8) 0.0158(9)
C20 0.0378(8) 0.0601(9) 0.0582(9) 0.0241(7) 0.0085(7) 0.0136(7)
C21 0.0289(7) 0.0483(8) 0.0474(8) 0.0124(6) 0.0032(6) 0.0131(6)
C22 0.0580(9) 0.0567(9) 0.0496(9) 0.0100(7) 0.0058(7) 0.0219(7)
C23 0.0805(13) 0.0918(14) 0.0568(10) 0.0335(10) 0.0164(9) 0.0345(11)
C24 0.0659(11) 0.0789(13) 0.0903(14) 0.0492(12) 0.0165(11) 0.0281(10)
C25 0.0494(9) 0.0439(9) 0.1037(15) 0.0168(9) 0.0023(10) 0.0173(7)
C26 0.0442(8) 0.0592(10) 0.0573(9) 0.0044(7) 0.0030(7) 0.0200(7)

loop_
_atom_type_symbol
_atom_type_description
_atom_type_scat_dispersion_real
_atom_type_scat_dispersion_imag
_atom_type_scat_source
C C 0.0181 0.0091 'International Tables Vol C Tables 4.2.6.8 and 6.1.1.4'
H H 0.0000 0.0000 'International Tables Vol C Tables 4.2.6.8 and 6.1.1.4'
N N 0.0311 0.0180 'International Tables Vol C Tables 4.2.6.8 and 6.1.1.4'
O O 0.0492 0.0322 'International Tables Vol C Tables 4.2.6.8 and 6.1.1.4'
F F 0.0727 0.0534 'International Tables Vol C Tables 4.2.6.8 and 6.1.1.4'

loop_
_geom_angle_atom_site_label_1
_geom_angle_atom_site_label_2
_geom_angle_atom_site_label_3
_geom_angle
C2 N1 C20 120.67(12)
C7 N1 C2 110.18(11)
C7 N1 C20 127.09(12)
C1 N2 C12 115.09(12)
C1 N2 C13 123.17(13)
C12 N2 C13 121.68(13)
O1 C1 N2 126.46(14)
O1 C1 C2 125.89(14)
N2 C1 C2 107.57(12)
N1 C2 C1 117.78(11)
N1 C2 C3 119.97(11)
N1 C2 C5 105.59(10)
C1 C2 C3 106.29(11)
C1 C2 C5 113.97(10)
C3 C2 C5 90.09(10)
C2 C3 H3 114.2
C4 C3 C2 89.61(10)
C4 C3 H3 114.2
C12 C3 C2 104.75(11)
C12 C3 H3 114.2
C12 C3 C4 116.83(12)
C3 C4 H4A 113.5
C3 C4 H4B 113.5
C3 C4 C5 90.80(10)
H4A C4 H4B 110.8
C5 C4 H4A 113.5
C5 C4 H4B 113.5
C2 C5 H5 114.0
C4 C5 C2 89.02(10)
C4 C5 H5 114.0
C6 C5 C2 103.68(11)
C6 C5 C4 119.02(11)
C6 C5 H5 114.0
C7 C6 C5 109.00(11)
C11 C6 C5 129.78(14)
C11 C6 C7 121.22(15)
N1 C7 C6 111.39(12)
C8 C7 N1 131.07(14)
C8 C7 C6 117.48(13)
F1 C8 C7 120.50(14)
F1 C8 C9 118.00(15)
C9 C8 C7 121.50(16)
C8 C9 H9 119.9
C10 C9 C8 120.22(17)
C10 C9 H9 119.9
C9 C10 H10 120.0
C9 C10 C11 119.92(15)
C11 C10 H10 120.0
C6 C11 C10 119.61(16)
C6 C11 H11 120.2
C10 C11 H11 120.2
N2 C12 C3 105.36(12)
N2 C12 H12A 110.7
N2 C12 H12B 110.7
C3 C12 H12A 110.7
C3 C12 H12B 110.7
H12A C12 H12B 108.8
N2 C13 H13A 109.1
N2 C13 H13B 109.1
N2 C13 C14 112.46(13)
H13A C13 H13B 107.8
C14 C13 H13A 109.1
C14 C13 H13B 109.1
C15 C14 C13 120.83(16)
C15 C14 C19 117.75(15)
C19 C14 C13 121.42(16)
C14 C15 H15 119.5
C14 C15 C16 121.09(17)
C16 C15 H15 119.5
C15 C16 H16 119.9
C17 C16 C15 120.11(17)
C17 C16 H16 119.9
C16 C17 H17 120.2
C18 C17 C16 119.54(17)
C18 C17 H17 120.2
C17 C18 H18 119.7
C17 C18 C19 120.54(19)
C19 C18 H18 119.7
C14 C19 H19 119.5
C18 C19 C14 120.93(17)
C18 C19 H19 119.5
N1 C20 H20A 109.4
N1 C20 H20B 109.4
N1 C20 C21 111.13(12)
H20A C20 H20B 108.0
C21 C20 H20A 109.4
C21 C20 H20B 109.4
C22 C21 C20 120.87(14)
C22 C21 C26 117.97(14)
C26 C21 C20 121.14(14)
C21 C22 H22 119.4
C21 C22 C23 121.24(16)
C23 C22 H22 119.4
C22 C23 H23 119.9
C24 C23 C22 120.21(18)
C24 C23 H23 119.9
C23 C24 H24 120.0
C23 C24 C25 120.01(16)
C25 C24 H24 120.0
C24 C25 H25 119.9
C24 C25 C26 120.30(17)
C26 C25 H25 119.9
C21 C26 H26 119.9
C25 C26 C21 120.25(16)
C25 C26 H26 119.9

loop_
_geom_bond_atom_site_label_1
_geom_bond_atom_site_label_2
_geom_bond_distance
F1 C8 1.3635(19)
O1 C1 1.2266(17)
N1 C2 1.4496(18)
N1 C7 1.3884(18)
N1 C20 1.4563(18)
N2 C1 1.3437(19)
N2 C12 1.457(2)
N2 C13 1.4602(19)
C1 C2 1.5117(19)
C2 C3 1.5520(18)
C2 C5 1.5599(18)
C3 H3 1.0000
C3 C4 1.542(2)
C3 C12 1.521(2)
C4 H4A 0.9900
C4 H4B 0.9900
C4 C5 1.551(2)
C5 H5 1.0000
C5 C6 1.494(2)
C6 C7 1.402(2)
C6 C11 1.380(2)
C7 C8 1.384(2)
C8 C9 1.376(2)
C9 H9 0.9500
C9 C10 1.374(3)
C10 H10 0.9500
C10 C11 1.384(3)
C11 H11 0.9500
C12 H12A 0.9900
C12 H12B 0.9900
C13 H13A 0.9900
C13 H13B 0.9900
C13 C14 1.507(2)
C14 C15 1.378(2)
C14 C19 1.380(2)
C15 H15 0.9500
C15 C16 1.383(2)
C16 H16 0.9500
C16 C17 1.366(3)
C17 H17 0.9500
C17 C18 1.360(3)
C18 H18 0.9500
C18 C19 1.379(3)
C19 H19 0.9500
C20 H20A 0.9900
C20 H20B 0.9900
C20 C21 1.5088(19)
C21 C22 1.375(2)
C21 C26 1.390(2)
C22 H22 0.9500
C22 C23 1.383(2)
C23 H23 0.9500
C23 C24 1.356(3)
C24 H24 0.9500
C24 C25 1.366(3)
C25 H25 0.9500
C25 C26 1.389(2)
C26 H26 0.9500

loop_
_geom_torsion_atom_site_label_1
_geom_torsion_atom_site_label_2
_geom_torsion_atom_site_label_3
_geom_torsion_atom_site_label_4
_geom_torsion
F1 C8 C9 C10 -178.87(15)
O1 C1 C2 N1 -37.59(19)
O1 C1 C2 C3 -175.50(13)
O1 C1 C2 C5 86.92(17)
N1 C2 C3 C4 102.89(13)
N1 C2 C3 C12 -139.40(12)
N1 C2 C5 C4 -116.06(11)
N1 C2 C5 C6 3.62(13)
N1 C7 C8 F1 0.5(3)
N1 C7 C8 C9 -179.61(15)
N1 C20 C21 C22 106.57(16)
N1 C20 C21 C26 -71.88(17)
N2 C1 C2 N1 145.71(12)
N2 C1 C2 C3 7.79(14)
N2 C1 C2 C5 -89.78(13)
N2 C13 C14 C15 -83.4(2)
N2 C13 C14 C19 95.68(19)
C1 N2 C12 C3 8.77(16)
C1 N2 C13 C14 109.87(17)
C1 C2 C3 C4 -120.31(11)
C1 C2 C3 C12 -2.60(14)
C1 C2 C5 C4 113.13(12)
C1 C2 C5 C6 -127.19(12)
C2 N1 C7 C6 2.88(16)
C2 N1 C7 C8 179.86(14)
C2 N1 C20 C21 -58.09(18)
C2 C3 C4 C5 5.27(10)
C2 C3 C12 N2 -3.01(14)
C2 C5 C6 C7 -2.07(14)
C2 C5 C6 C11 177.50(14)
C3 C2 C5 C4 5.21(10)
C3 C2 C5 C6 124.89(10)
C3 C4 C5 C2 -5.25(10)
C3 C4 C5 C6 -110.38(13)
C4 C3 C12 N2 94.19(14)
C4 C5 C6 C7 94.53(14)
C4 C5 C6 C11 -85.90(17)
C5 C2 C3 C4 -5.24(10)
C5 C2 C3 C12 112.47(11)
C5 C6 C7 N1 -0.35(15)
C5 C6 C7 C8 -177.78(12)
C5 C6 C11 C10 179.58(14)
C6 C7 C8 F1 177.33(13)
C6 C7 C8 C9 -2.8(2)
C7 N1 C2 C1 124.55(13)
C7 N1 C2 C3 -103.41(14)
C7 N1 C2 C5 -4.04(14)
C7 N1 C20 C21 139.90(14)
C7 C6 C11 C10 -0.9(2)
C7 C8 C9 C10 1.2(3)
C8 C9 C10 C11 0.6(3)
C9 C10 C11 C6 -0.7(2)
C11 C6 C7 N1 -179.96(12)
C11 C6 C7 C8 2.6(2)
C12 N2 C1 O1 172.75(14)
C12 N2 C1 C2 -10.57(16)
C12 N2 C13 C14 -67.1(2)
C12 C3 C4 C5 -101.10(13)
C13 N2 C1 O1 -4.4(2)
C13 N2 C1 C2 172.32(12)
C13 N2 C12 C3 -174.07(12)
C13 C14 C15 C16 177.06(15)
C13 C14 C19 C18 -177.34(16)
C14 C15 C16 C17 0.7(3)
C15 C14 C19 C18 1.7(3)
C15 C16 C17 C18 0.9(3)
C16 C17 C18 C19 -1.2(3)
C17 C18 C19 C14 -0.2(3)
C19 C14 C15 C16 -2.0(2)
C20 N1 C2 C1 -40.23(17)
C20 N1 C2 C3 91.82(16)
C20 N1 C2 C5 -168.81(12)
C20 N1 C7 C6 166.44(13)
C20 N1 C7 C8 -16.6(3)
C20 C21 C22 C23 -177.82(15)
C20 C21 C26 C25 178.34(13)
C21 C22 C23 C24 -0.8(3)
C22 C21 C26 C25 -0.2(2)
C22 C23 C24 C25 0.4(3)
C23 C24 C25 C26 0.1(3)
C24 C25 C26 C21 -0.3(2)
C26 C21 C22 C23 0.7(2)
